data_2214846
loop_
_publ_author_name
'Jia-Rong Zhou'
'Yong Hou'
'Chun-Lin Ni'

_publ_section_title
;
 Bis[4-(dimethylamino)pyridinium]
 bis(1,2-dicyanoethylene-1,2-dithiolato-\k^2^<i>S</i>,<i>S</i>')nickelate(II)
;
_journal_coeditor_code RZ2152
_journal_issue 8
_journal_name_full 'Acta Crystallographica Section E'
_journal_page_first m2030
_journal_page_last m2030
_journal_paper_doi 10.1107/S1600536807031157
_journal_volume 63
_journal_year 2007
_chemical_formula_iupac '(C7 H11 N2)2 [Ni (C4 N2 S2)2]'
_chemical_formula_moiety '2(C7 H11 N2 +), C8 N4 Ni S4 2-'
_chemical_formula_sum 'C22 H22 N8 Ni S4'
_chemical_formula_weight 585.43
_chemical_name_systematic
;
Bis[4-(dimethylamino)pyridinium]
bis(1,2-dicyanoethylene-1,2-dithiolato-\k^2^S,S')nickelate(II)
;
_space_group_IT_number 14
_symmetry_cell_setting monoclinic
_symmetry_space_group_name_Hall '-P 2ybc'
_symmetry_space_group_name_H-M 'P 1 21/c 1'
_atom_sites_solution_hydrogens geom
_atom_sites_solution_primary direct
_atom_sites_solution_secondary difmap
_audit_creation_method SHELXL97
_cell_angle_alpha 90.00
_cell_angle_beta 114.7710(10)
_cell_angle_gamma 90.00
_cell_formula_units_Z 2
_cell_length_a 14.1631(12)
_cell_length_b 6.5833(6)
_cell_length_c 15.0751(13)
_cell_measurement_reflns_used 4341
_cell_measurement_temperature 291(2)
_cell_measurement_theta_max 29.33
_cell_measurement_theta_min 2.72
_cell_volume 1276.27(19)
_computing_cell_refinement 'SAINT (Bruker, 2001)'
_computing_data_collection 'SMART (Bruker, 2001)'
_computing_data_reduction SAINT
_computing_molecular_graphics SHELXTL
_computing_publication_material SHELXTL
_computing_structure_refinement SHELXTL
_computing_structure_solution 'SHELXTL (Sheldrick, 2000)'
_diffrn_ambient_temperature 291(2)
_diffrn_measured_fraction_theta_full 0.995
_diffrn_measured_fraction_theta_max 0.995
_diffrn_measurement_device_type 'Bruker SMART APEX CCD'
_diffrn_measurement_method '\f and \w'
_diffrn_radiation_monochromator graphite
_diffrn_radiation_source 'fine-focus sealed tube'
_diffrn_radiation_type MoK\a
_diffrn_radiation_wavelength 0.71073
_diffrn_reflns_av_R_equivalents 0.0154
_diffrn_reflns_av_sigmaI/netI 0.0181
_diffrn_reflns_limit_h_max 18
_diffrn_reflns_limit_h_min -10
_diffrn_reflns_limit_k_max 8
_diffrn_reflns_limit_k_min -8
_diffrn_reflns_limit_l_max 15
_diffrn_reflns_limit_l_min -19
_diffrn_reflns_number 8238
_diffrn_reflns_theta_full 28.00
_diffrn_reflns_theta_max 28.00
_diffrn_reflns_theta_min 2.72
_exptl_absorpt_coefficient_mu 1.116
_exptl_absorpt_correction_T_max 0.8505
_exptl_absorpt_correction_T_min 0.6278
_exptl_absorpt_correction_type multi-scan
_exptl_absorpt_process_details '(SADABS; Sheldrick, 2004)'
_exptl_crystal_colour Red
_exptl_crystal_density_diffrn 1.523
_exptl_crystal_density_method 'not measured'
_exptl_crystal_description block
_exptl_crystal_F_000 604
_exptl_crystal_size_max 0.46
_exptl_crystal_size_mid 0.40
_exptl_crystal_size_min 0.15
_refine_diff_density_max 0.372
_refine_diff_density_min -0.236
_refine_ls_extinction_coef 0.0060(8)
_refine_ls_extinction_expression Fc^*^=kFc[1+0.001xFc^2^\l^3^/sin(2\q)]^-1/4^
_refine_ls_extinction_method SHELXTL
_refine_ls_goodness_of_fit_ref 1.076
_refine_ls_hydrogen_treatment mixed
_refine_ls_matrix_type full
_refine_ls_number_parameters 167
_refine_ls_number_reflns 3075
_refine_ls_number_restraints 0
_refine_ls_restrained_S_all 1.076
_refine_ls_R_factor_all 0.0316
_refine_ls_R_factor_gt 0.0280
_refine_ls_shift/su_max 0.001
_refine_ls_shift/su_mean 0.001
_refine_ls_structure_factor_coef Fsqd
_refine_ls_weighting_details 'calc w=1/[\s^2^(Fo^2^)+(0.0471P)^2^+0.1627P] where P=(Fo^2^+2Fc^2^)/3'
_refine_ls_weighting_scheme calc
_refine_ls_wR_factor_gt 0.0772
_refine_ls_wR_factor_ref 0.0790
_reflns_number_gt 2744
_reflns_number_total 3075
_reflns_threshold_expression I>2\s(I)
_cod_data_source_file rz2152.cif
_cod_data_source_block I
_cod_depositor_comments
;
The following automatic conversions were performed:
'_symmetry_cell_setting' value 'Monoclinic' changed to 'monoclinic'
according to '/home/saulius/struct/CIF-dictionaries/cif_core.dic'
dictionary named 'cif_core.dic' version 2.4.1 from 2010-06-29.

Automatic conversion script
Id: cif_fix_enum 1527 2010-12-29 10:47:43Z saulius 

The following automatic conversions were performed:

'_symmetry_cell_setting' value 'Monoclinic' changed to 'monoclinic'
according to /home/saulius/struct/CIF-dictionaries/cif_core.dic
dictionary named 'cif_core.dic' version 2.4.1 from 2010-06-29.

Automatic conversion script
Id: cif_fix_values 1715 2011-07-08 13:25:40Z adriana 
;
_cod_original_sg_symbol_H-M 'P 21/c'
_cod_database_code 2214846
_cod_database_fobs_code 2214846

loop_
_symmetry_equiv_pos_as_xyz
'x, y, z'
'-x, y+1/2, -z+1/2'
'-x, -y, -z'
'x, -y-1/2, z-1/2'

loop_
_atom_site_type_symbol
_atom_site_label
_atom_site_fract_x
_atom_site_fract_y
_atom_site_fract_z
_atom_site_U_iso_or_equiv
_atom_site_adp_type
_atom_site_calc_flag
_atom_site_refinement_flags
_atom_site_occupancy
Ni Ni1 0.0000 0.0000 0.0000 0.03144(10) Uani d S 1
S S1 0.09496(3) 0.27334(6) 0.03137(3) 0.04174(12) Uani d . 1
S S2 0.11660(3) -0.16103(6) 0.12276(3) 0.04267(12) Uani d . 1
C C1 0.20511(11) 0.2056(2) 0.13333(11) 0.0355(3) Uani d . 1
C C2 0.21416(12) 0.0182(2) 0.17392(11) 0.0360(3) Uani d . 1
C C3 0.30409(13) -0.0369(2) 0.25921(12) 0.0423(4) Uani d . 1
C C4 0.28715(12) 0.3503(2) 0.17446(12) 0.0418(3) Uani d . 1
N N1 0.35347(13) 0.4638(2) 0.20822(13) 0.0602(4) Uani d . 1
N N2 0.37520(13) -0.0796(3) 0.32811(12) 0.0621(4) Uani d . 1
C C5 0.57111(14) 0.1127(3) -0.10347(14) 0.0569(5) Uani d . 1
H H5 0.5327 0.1986 -0.1550 0.068 Uiso calc R 1
C C6 0.66305(13) 0.1782(3) -0.03421(13) 0.0484(4) Uani d . 1
H H6 0.6866 0.3081 -0.0385 0.058 Uiso calc R 1
C C7 0.72351(12) 0.0507(2) 0.04465(11) 0.0382(3) Uani d . 1
C C8 0.68034(14) -0.1433(3) 0.04575(14) 0.0486(4) Uani d . 1
H H8 0.7159 -0.2338 0.0961 0.058 Uiso calc R 1
C C9 0.58738(15) -0.1975(3) -0.02630(16) 0.0572(5) Uani d . 1
H H9 0.5602 -0.3252 -0.0244 0.069 Uiso calc R 1
C C10 0.88001(16) -0.0288(3) 0.18988(14) 0.0552(5) Uani d . 1
H H10A 0.8451 -0.0643 0.2302 0.083 Uiso calc R 1
H H10B 0.9447 0.0368 0.2290 0.083 Uiso calc R 1
H H10C 0.8932 -0.1495 0.1612 0.083 Uiso calc R 1
C C11 0.85807(15) 0.3081(3) 0.11201(15) 0.0578(5) Uani d . 1
H H11A 0.8942 0.3057 0.0705 0.087 Uiso calc R 1
H H11B 0.9056 0.3447 0.1771 0.087 Uiso calc R 1
H H11C 0.8028 0.4060 0.0876 0.087 Uiso calc R 1
H H4 0.472(2) -0.107(4) -0.1457(19) 0.094(9) Uiso d . 1
N N3 0.81502(10) 0.1083(2) 0.11314(10) 0.0425(3) Uani d . 1
N N4 0.53422(12) -0.0721(3) -0.09962(13) 0.0596(4) Uani d . 1

loop_
_atom_site_aniso_label
_atom_site_aniso_U_11
_atom_site_aniso_U_22
_atom_site_aniso_U_33
_atom_site_aniso_U_12
_atom_site_aniso_U_13
_atom_site_aniso_U_23
Ni1 0.02752(15) 0.03259(15) 0.03065(15) -0.00072(9) 0.00868(11) 0.00233(9)
S1 0.0343(2) 0.0353(2) 0.0432(2) -0.00337(14) 0.00413(16) 0.00727(15)
S2 0.0382(2) 0.0373(2) 0.0404(2) -0.00338(15) 0.00455(16) 0.00841(15)
C1 0.0302(7) 0.0374(7) 0.0356(7) 0.0001(6) 0.0104(6) -0.0025(6)
C2 0.0303(7) 0.0400(8) 0.0336(7) 0.0018(5) 0.0093(6) -0.0005(5)
C3 0.0384(8) 0.0399(7) 0.0416(9) 0.0033(6) 0.0099(7) -0.0001(6)
C4 0.0357(8) 0.0403(8) 0.0417(8) 0.0008(6) 0.0085(6) 0.0020(6)
N1 0.0455(9) 0.0502(8) 0.0626(10) -0.0107(7) 0.0007(7) 0.0012(7)
N2 0.0491(9) 0.0626(10) 0.0536(9) 0.0113(8) 0.0008(7) 0.0056(8)
C5 0.0447(9) 0.0711(13) 0.0450(9) 0.0119(9) 0.0092(8) 0.0012(8)
C6 0.0460(9) 0.0480(9) 0.0476(9) 0.0029(7) 0.0162(7) 0.0034(7)
C7 0.0358(8) 0.0428(7) 0.0380(8) -0.0001(6) 0.0174(6) -0.0031(6)
C8 0.0459(9) 0.0437(8) 0.0549(10) -0.0032(7) 0.0198(8) -0.0002(7)
C9 0.0496(10) 0.0505(10) 0.0726(13) -0.0114(8) 0.0267(10) -0.0149(9)
C10 0.0484(10) 0.0668(12) 0.0411(9) 0.0072(8) 0.0095(8) 0.0001(8)
C11 0.0544(11) 0.0585(11) 0.0591(11) -0.0190(9) 0.0224(9) -0.0131(9)
N3 0.0368(7) 0.0470(7) 0.0401(7) -0.0027(6) 0.0126(5) -0.0033(6)
N4 0.0366(8) 0.0743(11) 0.0589(10) -0.0031(8) 0.0113(7) -0.0196(9)

loop_
_atom_type_symbol
_atom_type_description
_atom_type_scat_dispersion_real
_atom_type_scat_dispersion_imag
_atom_type_scat_source
C C 0.0033 0.0016 'International Tables Vol C Tables 4.2.6.8 and 6.1.1.4'
H H 0.0000 0.0000 'International Tables Vol C Tables 4.2.6.8 and 6.1.1.4'
N N 0.0061 0.0033 'International Tables Vol C Tables 4.2.6.8 and 6.1.1.4'
S S 0.1246 0.1234 'International Tables Vol C Tables 4.2.6.8 and 6.1.1.4'
Ni Ni 0.3393 1.1124 'International Tables Vol C Tables 4.2.6.8 and 6.1.1.4'

loop_
_geom_angle_atom_site_label_1
_geom_angle_atom_site_label_2
_geom_angle_atom_site_label_3
_geom_angle_site_symmetry_1
_geom_angle_site_symmetry_3
_geom_angle
S2 Ni1 S2 . 3 180.00(4)
S2 Ni1 S1 . . 92.200(14)
S2 Ni1 S1 3 . 87.800(14)
S2 Ni1 S1 . 3 87.800(14)
S2 Ni1 S1 3 3 92.200(14)
S1 Ni1 S1 . 3 180.00(2)
C1 S1 Ni1 . . 103.03(5)
C2 S2 Ni1 . . 103.11(5)
C2 C1 C4 . . 120.26(13)
C2 C1 S1 . . 120.95(12)
C4 C1 S1 . . 118.78(11)
C1 C2 C3 . . 121.12(14)
C1 C2 S2 . . 120.69(12)
C3 C2 S2 . . 118.19(11)
N2 C3 C2 . . 179.0(2)
N1 C4 C1 . . 179.03(19)
N4 C5 C6 . . 121.62(18)
N4 C5 H5 . . 119.2
C6 C5 H5 . . 119.2
C5 C6 C7 . . 120.49(18)
C5 C6 H6 . . 119.8
C7 C6 H6 . . 119.8
N3 C7 C6 . . 122.23(15)
N3 C7 C8 . . 122.16(16)
C6 C7 C8 . . 115.61(15)
C9 C8 C7 . . 120.37(17)
C9 C8 H8 . . 119.8
C7 C8 H8 . . 119.8
N4 C9 C8 . . 121.51(18)
N4 C9 H9 . . 119.2
C8 C9 H9 . . 119.2
N3 C10 H10A . . 109.5
N3 C10 H10B . . 109.5
H10A C10 H10B . . 109.5
N3 C10 H10C . . 109.5
H10A C10 H10C . . 109.5
H10B C10 H10C . . 109.5
N3 C11 H11A . . 109.5
N3 C11 H11B . . 109.5
H11A C11 H11B . . 109.5
N3 C11 H11C . . 109.5
H11A C11 H11C . . 109.5
H11B C11 H11C . . 109.5
C7 N3 C10 . . 121.84(15)
C7 N3 C11 . . 121.77(15)
C10 N3 C11 . . 116.30(15)
C9 N4 C5 . . 120.39(16)
C9 N4 H4 . . 120.9(18)
C5 N4 H4 . . 118.6(18)

loop_
_geom_bond_atom_site_label_1
_geom_bond_atom_site_label_2
_geom_bond_site_symmetry_2
_geom_bond_distance
Ni1 S2 . 2.1714(4)
Ni1 S2 3 2.1714(4)
Ni1 S1 . 2.1766(4)
Ni1 S1 3 2.1766(4)
S1 C1 . 1.7278(15)
S2 C2 . 1.7330(15)
C1 C2 . 1.359(2)
C1 C4 . 1.428(2)
C2 C3 . 1.426(2)
C3 N2 . 1.138(2)
C4 N1 . 1.140(2)
C5 N4 . 1.335(3)
C5 C6 . 1.354(3)
C5 H5 . 0.9300
C6 C7 . 1.414(2)
C6 H6 . 0.9300
C7 N3 . 1.330(2)
C7 C8 . 1.419(2)
C8 C9 . 1.357(3)
C8 H8 . 0.9300
C9 N4 . 1.332(3)
C9 H9 . 0.9300
C10 N3 . 1.452(2)
C10 H10A . 0.9600
C10 H10B . 0.9600
C10 H10C . 0.9600
C11 N3 . 1.453(2)
C11 H11A . 0.9600
C11 H11B . 0.9600
C11 H11C . 0.9600
N4 H4 . 0.89(3)

loop_
_geom_hbond_atom_site_label_D
_geom_hbond_atom_site_label_H
_geom_hbond_atom_site_label_A
_geom_hbond_site_symmetry_A
_geom_hbond_distance_DH
_geom_hbond_distance_HA
_geom_hbond_distance_DA
_geom_hbond_angle_DHA
N4 H4 N1 4_565 0.89(3) 2.34(3) 3.040(2) 135(2)

loop_
_geom_torsion_atom_site_label_1
_geom_torsion_atom_site_label_2
_geom_torsion_atom_site_label_3
_geom_torsion_atom_site_label_4
_geom_torsion_site_symmetry_1
_geom_torsion
S2 Ni1 S1 C1 . -0.14(5)
S2 Ni1 S1 C1 3 179.86(5)
S1 Ni1 S2 C2 . 0.74(6)
S1 Ni1 S2 C2 3 -179.26(6)
Ni1 S1 C1 C2 . -0.76(14)
Ni1 S1 C1 C4 . 179.09(11)
C4 C1 C2 C3 . 1.4(2)
S1 C1 C2 C3 . -178.76(13)
C4 C1 C2 S2 . -178.27(12)
S1 C1 C2 S2 . 1.57(19)
Ni1 S2 C2 C1 . -1.46(14)
Ni1 S2 C2 C3 . 178.86(12)
N4 C5 C6 C7 . 0.4(3)
C5 C6 C7 N3 . 178.82(16)
C5 C6 C7 C8 . -0.9(3)
N3 C7 C8 C9 . -179.04(17)
C6 C7 C8 C9 . 0.7(3)
C7 C8 C9 N4 . 0.1(3)
C6 C7 N3 C10 . -175.46(16)
C8 C7 N3 C10 . 4.3(3)
C6 C7 N3 C11 . 1.0(2)
C8 C7 N3 C11 . -179.29(16)
C8 C9 N4 C5 . -0.7(3)
C6 C5 N4 C9 . 0.4(3)
